data_7712998
loop_
_publ_author_name
'Belikova, Daria E.'
'Fateev, Sergey A.'
'Khrustalev, Victor N.'
'Marchenko, Ekaterina I.'
'Goodilin, Eugene A.'
'Wang, Shenghao'
'Tarasov, Alexey B.'

_publ_section_title
;
 Exceptional structural diversity of hybrid halocuprates(I) with
 methylammonium and formamidinium cations.
;
_journal_name_full 'Dalton transactions (Cambridge, England : 2003)'
_journal_paper_doi 10.1039/d3dt00687e
_journal_year 2023
_chemical_formula_moiety 'Br3 Cu2, C H5 N2'
_chemical_formula_sum 'C H5 Br3 Cu2 N2'
_chemical_formula_weight 411.87
_space_group_crystal_system monoclinic
_space_group_IT_number 15
_space_group_name_Hall '-C 2yc'
_space_group_name_H-M_alt 'C 1 2/c 1'
_atom_sites_solution_hydrogens mixed
_atom_sites_solution_primary difmap
_atom_sites_solution_secondary difmap
_audit_creation_method SHELXL-2013
_audit_update_record
;
2023-03-20 deposited with the CCDC.	2023-04-18 downloaded from the CCDC.
;
_cell_angle_alpha 90
_cell_angle_beta 110.171(5)
_cell_angle_gamma 90
_cell_formula_units_Z 8
_cell_length_a 11.6122(5)
_cell_length_b 11.5268(4)
_cell_length_c 12.5098(6)
_cell_measurement_reflns_used 6073
_cell_measurement_temperature 100(2)
_cell_measurement_theta_max 35.31
_cell_measurement_theta_min 2.55
_cell_volume 1571.76(13)
_computing_cell_refinement 'CrysAlisPro 1.171.41.117a (Rigaku OD, 2021)'
_computing_data_collection 'CrysAlisPro 1.171.41.117a (Rigaku OD, 2021)'
_computing_data_reduction 'CrysAlisPro 1.171.41.117a (Rigaku OD, 2021)'
_computing_molecular_graphics 'SHELXTL (Sheldrick, 2015)'
_computing_publication_material 'SHELXTL (Sheldrick, 2015)'
_computing_structure_refinement 'SHELXL (Sheldrick, 2015)'
_computing_structure_solution 'SHELXT (Sheldrick, 2015)'
_diffrn_ambient_temperature 100(2)
_diffrn_measured_fraction_theta_full 0.994
_diffrn_measured_fraction_theta_max 0.988
_diffrn_measurement_device_type 'XtaLAB Synergy, Dualflex, HyPix'
_diffrn_measurement_method '\f and \w'
_diffrn_radiation_type MoK\a
_diffrn_radiation_wavelength 0.71073
_diffrn_reflns_av_R_equivalents 0.1146
_diffrn_reflns_av_unetI/netI 0.0694
_diffrn_reflns_Laue_measured_fraction_full 0.994
_diffrn_reflns_Laue_measured_fraction_max 0.988
_diffrn_reflns_limit_h_max 15
_diffrn_reflns_limit_h_min -15
_diffrn_reflns_limit_k_max 15
_diffrn_reflns_limit_k_min -15
_diffrn_reflns_limit_l_max 16
_diffrn_reflns_limit_l_min -16
_diffrn_reflns_number 11005
_diffrn_reflns_point_group_measured_fraction_full 0.994
_diffrn_reflns_point_group_measured_fraction_max 0.988
_diffrn_reflns_theta_full 25.242
_diffrn_reflns_theta_max 27.997
_diffrn_reflns_theta_min 2.572
_diffrn_source 'micro-focus sealed X-ray tube'
_exptl_absorpt_coefficient_mu 20.570
_exptl_absorpt_correction_T_max 0.262
_exptl_absorpt_correction_T_min 0.082
_exptl_absorpt_correction_type multi-scan
_exptl_absorpt_process_details
;
CrysAlisPro 1.171.41.117a (Rigaku Oxford Diffraction, 2021)
Empirical absorption correction using spherical harmonics,
implemented in SCALE3 ABSPACK scaling algorithm.
;
_exptl_crystal_colour colourless
_exptl_crystal_density_diffrn 3.481
_exptl_crystal_description prism
_exptl_crystal_F_000 1504
_exptl_crystal_size_max 0.12
_exptl_crystal_size_mid 0.06
_exptl_crystal_size_min 0.06
_refine_diff_density_max 2.540
_refine_diff_density_min -1.994
_refine_diff_density_rms 0.396
_refine_ls_extinction_method none
_refine_ls_goodness_of_fit_ref 1.064
_refine_ls_hydrogen_treatment constr
_refine_ls_matrix_type full
_refine_ls_number_parameters 65
_refine_ls_number_reflns 1885
_refine_ls_number_restraints 6
_refine_ls_restrained_S_all 1.062
_refine_ls_R_factor_all 0.0642
_refine_ls_R_factor_gt 0.0573
_refine_ls_shift/su_max 0.000
_refine_ls_shift/su_mean 0.000
_refine_ls_structure_factor_coef Fsqd
_refine_ls_weighting_details 'w=1/[\s^2^(Fo^2^)+(0.0933P)^2^+5.454P] where P=(Fo^2^+2Fc^2^)/3'
_refine_ls_weighting_scheme calc
_refine_ls_wR_factor_gt 0.1460
_refine_ls_wR_factor_ref 0.1514
_reflns_Friedel_coverage 0.000
_reflns_number_gt 1654
_reflns_number_total 1885
_reflns_threshold_expression 'I > 2\s(I)'
_cod_data_source_file d3dt00687e2.cif
_cod_data_source_block FA2Cu4Br6
_cod_original_sg_symbol_H-M 'C 2/c'
_cod_database_code 7712998
_shelx_space_group_comment
;
The symmetry employed for this shelxl refinement is uniquely defined
by the following loop, which should always be used as a source of
symmetry information in preference to the above space-group names.
They are only intended as comments.
;
_shelx_estimated_absorpt_t_min 0.192
_shelx_estimated_absorpt_t_max 0.372
_shelxl_version_number 2013-4

loop_
_space_group_symop_operation_xyz
'x, y, z'
'-x, y, -z+1/2'
'x+1/2, y+1/2, z'
'-x+1/2, y+1/2, -z+1/2'
'-x, -y, -z'
'x, -y, z-1/2'
'-x+1/2, -y+1/2, -z'
'x+1/2, -y+1/2, z-1/2'

loop_
_atom_site_label
_atom_site_type_symbol
_atom_site_fract_x
_atom_site_fract_y
_atom_site_fract_z
_atom_site_U_iso_or_equiv
_atom_site_adp_type
_atom_site_occupancy
_atom_site_site_symmetry_order
_atom_site_calc_flag
_atom_site_refinement_flags_posn
_atom_site_refinement_flags_adp
_atom_site_refinement_flags_occupancy
_atom_site_disorder_assembly
_atom_site_disorder_group
Br1 Br 0.37114(6) 0.37254(5) 0.49926(6) 0.0132(2) Uani 1 1 d . . . . .
Br2 Br 0.5000 0.11929(8) 0.7500 0.0158(3) Uani 1 2 d S T P . .
Br3 Br 0.26267(6) 0.36885(5) 0.78398(6) 0.0135(2) Uani 1 1 d . . . . .
Br4 Br 0.5000 0.62476(8) 0.7500 0.0130(3) Uani 1 2 d S T P . .
Cu1 Cu 0.37670(8) 0.28778(8) 0.67595(7) 0.0182(3) Uani 1 1 d . . . . .
Cu2 Cu 0.45920(7) 0.46387(8) 0.85231(8) 0.0191(3) Uani 1 1 d . . . . .
N1 N 0.0145(9) 0.6289(13) 0.4424(10) 0.0182(3) Uani 0.5 1 d D . P A -1
H1A H -0.0028 0.6883 0.4810 0.022 Uiso 0.5 1 d R U P A -1
H1B H -0.0420 0.6045 0.3768 0.022 Uiso 0.5 1 d R U P A -1
N2 N 0.2084(10) 0.6098(14) 0.5750(9) 0.0182(3) Uani 0.5 1 d D . P A -1
H2A H 0.1972 0.6686 0.6178 0.022 Uiso 0.5 1 d R U P A -1
H2B H 0.2801 0.5711 0.5968 0.022 Uiso 0.5 1 d R U P A -1
C1 C 0.1219(9) 0.5801(10) 0.4811(9) 0.0182(3) Uani 0.5 1 d D . P A -1
H1 H 0.1383 0.5185 0.4380 0.022 Uiso 0.5 1 calc R U P A -1
N1' N 0.0151(9) 0.6246(13) 0.4195(9) 0.0182(3) Uani 0.5 1 d D . P B -2
H1C H 0.0203 0.5587 0.3828 0.022 Uiso 0.5 1 d R U P B -2
H1D H -0.0527 0.6689 0.3935 0.022 Uiso 0.5 1 d R U P B -2
N2' N 0.2073(9) 0.5998(14) 0.5533(10) 0.0182(3) Uani 0.5 1 d D . P B -2
H2C H 0.2183 0.5332 0.5206 0.022 Uiso 0.5 1 d R U P B -2
H2D H 0.2665 0.6261 0.6162 0.022 Uiso 0.5 1 d R U P B -2
C1' C 0.1036(10) 0.6548(10) 0.5116(9) 0.0182(3) Uani 0.5 1 d D . P B -2
H1' H 0.0917 0.7216 0.5512 0.022 Uiso 0.5 1 calc R U P B -2

loop_
_atom_site_aniso_label
_atom_site_aniso_U_11
_atom_site_aniso_U_22
_atom_site_aniso_U_33
_atom_site_aniso_U_23
_atom_site_aniso_U_13
_atom_site_aniso_U_12
Br1 0.0139(4) 0.0125(5) 0.0149(4) 0.0017(2) 0.0070(3) 0.0002(2)
Br2 0.0216(5) 0.0070(5) 0.0202(5) 0.000 0.0092(4) 0.000
Br3 0.0109(3) 0.0139(4) 0.0178(4) -0.0013(2) 0.0077(3) -0.0010(2)
Br4 0.0135(5) 0.0095(5) 0.0189(5) 0.000 0.0093(4) 0.000
Cu1 0.0232(5) 0.0162(5) 0.0196(5) 0.0026(3) 0.0130(4) 0.0029(3)
Cu2 0.0153(4) 0.0153(5) 0.0269(5) 0.0037(3) 0.0074(4) -0.0024(3)
N1 0.0232(5) 0.0162(5) 0.0196(5) 0.0026(3) 0.0130(4) 0.0029(3)
N2 0.0232(5) 0.0162(5) 0.0196(5) 0.0026(3) 0.0130(4) 0.0029(3)
C1 0.0232(5) 0.0162(5) 0.0196(5) 0.0026(3) 0.0130(4) 0.0029(3)
N1' 0.0232(5) 0.0162(5) 0.0196(5) 0.0026(3) 0.0130(4) 0.0029(3)
N2' 0.0232(5) 0.0162(5) 0.0196(5) 0.0026(3) 0.0130(4) 0.0029(3)
C1' 0.0232(5) 0.0162(5) 0.0196(5) 0.0026(3) 0.0130(4) 0.0029(3)

loop_
_atom_type_symbol
_atom_type_description
_atom_type_scat_dispersion_real
_atom_type_scat_dispersion_imag
_atom_type_scat_source
C C 0.0033 0.0016 'International Tables Vol C Tables 4.2.6.8 and 6.1.1.4'
H H 0.0000 0.0000 'International Tables Vol C Tables 4.2.6.8 and 6.1.1.4'
N N 0.0061 0.0033 'International Tables Vol C Tables 4.2.6.8 and 6.1.1.4'
Cu Cu 0.3201 1.2651 'International Tables Vol C Tables 4.2.6.8 and 6.1.1.4'
Br Br -0.2901 2.4595 'International Tables Vol C Tables 4.2.6.8 and 6.1.1.4'

loop_
_citation_id
_citation_doi
_citation_year
1 10.1039/D3DT00687E 2023

loop_
_geom_angle_atom_site_label_1
_geom_angle_atom_site_label_2
_geom_angle_atom_site_label_3
_geom_angle
_geom_angle_site_symmetry_1
_geom_angle_site_symmetry_3
_geom_angle_publ_flag
Cu1 Br1 Cu2 73.46(4) . 2_656 ?
Cu1 Br2 Cu1 72.03(5) . 2_656 ?
Cu1 Br3 Cu2 74.68(3) . . ?
Cu2 Br4 Cu2 78.31(5) . 2_656 ?
Br3 Cu1 Br1 121.28(4) . . ?
Br3 Cu1 Br2 118.17(4) . . ?
Br1 Cu1 Br2 120.55(4) . . ?
Br3 Cu1 Cu1 105.30(4) . 2_656 ?
Br1 Cu1 Cu1 107.68(4) . 2_656 ?
Br2 Cu1 Cu1 53.98(2) . 2_656 ?
Br3 Cu1 Cu2 108.22(4) . 2_656 ?
Br1 Cu1 Cu2 53.83(3) . 2_656 ?
Br2 Cu1 Cu2 106.55(4) . 2_656 ?
Cu1 Cu1 Cu2 61.16(3) 2_656 2_656 ?
Br3 Cu1 Cu2 53.01(3) . . ?
Br1 Cu1 Cu2 108.20(4) . . ?
Br2 Cu1 Cu2 105.99(4) . . ?
Cu1 Cu1 Cu2 60.51(3) 2_656 . ?
Cu2 Cu1 Cu2 62.83(4) 2_656 . ?
Br4 Cu2 Br3 120.09(4) . . ?
Br4 Cu2 Br1 119.10(4) . 2_656 ?
Br3 Cu2 Br1 119.57(4) . 2_656 ?
Br4 Cu2 Cu1 102.63(4) . 2_656 ?
Br3 Cu2 Cu1 102.80(4) . 2_656 ?
Br1 Cu2 Cu1 52.72(3) 2_656 2_656 ?
Br4 Cu2 Cu1 102.10(4) . . ?
Br3 Cu2 Cu1 52.31(3) . . ?
Br1 Cu2 Cu1 104.21(4) 2_656 . ?
Cu1 Cu2 Cu1 58.33(4) 2_656 . ?
Br4 Cu2 Cu2 50.84(3) . 2_656 ?
Br3 Cu2 Cu2 103.60(4) . 2_656 ?
Br1 Cu2 Cu2 103.81(4) 2_656 2_656 ?
Cu1 Cu2 Cu2 58.88(3) 2_656 2_656 ?
Cu1 Cu2 Cu2 58.29(3) . 2_656 ?
C1 N1 H1A 119.5 . . ?
C1 N1 H1B 120.5 . . ?
H1A N1 H1B 120.0 . . ?
C1 N2 H2A 120.7 . . ?
C1 N2 H2B 119.2 . . ?
H2A N2 H2B 120.0 . . ?
N2 C1 N1 124.4(4) . . ?
N2 C1 H1 117.8 . . ?
N1 C1 H1 117.8 . . ?
C1' N1' H1C 120.4 . . ?
C1' N1' H1D 119.6 . . ?
H1C N1' H1D 120.0 . . ?
C1' N2' H2C 119.4 . . ?
C1' N2' H2D 120.6 . . ?
H2C N2' H2D 120.0 . . ?
N1' C1' N2' 124.4(4) . . ?
N1' C1' H1' 117.8 . . ?
N2' C1' H1' 117.8 . . ?

loop_
_geom_bond_atom_site_label_1
_geom_bond_atom_site_label_2
_geom_bond_distance
_geom_bond_site_symmetry_2
_geom_bond_publ_flag
Br1 Cu1 2.3971(11) . ?
Br1 Cu2 2.4320(11) 2_656 ?
Br2 Cu1 2.4011(11) . ?
Br2 Cu1 2.4011(11) 2_656 ?
Br3 Cu1 2.3848(10) . ?
Br3 Cu2 2.4069(10) . ?
Br4 Cu2 2.3916(11) . ?
Br4 Cu2 2.3917(11) 2_656 ?
Cu1 Cu1 2.8238(17) 2_656 ?
Cu1 Cu2 2.8880(12) 2_656 ?
Cu1 Cu2 2.9064(13) . ?
Cu2 Br1 2.4320(11) 2_656 ?
Cu2 Cu1 2.8880(12) 2_656 ?
Cu2 Cu2 3.0204(18) 2_656 ?
N1 C1 1.301(3) . ?
N1 H1A 0.9000 . ?
N1 H1B 0.9001 . ?
N2 C1 1.300(3) . ?
N2 H2A 0.9000 . ?
N2 H2B 0.9003 . ?
C1 H1 0.9500 . ?
N1' C1' 1.300(3) . ?
N1' H1C 0.9001 . ?
N1' H1D 0.9000 . ?
N2' C1' 1.300(3) . ?
N2' H2C 0.8999 . ?
N2' H2D 0.8999 . ?
C1' H1' 0.9500 . ?

loop_
_geom_hbond_atom_site_label_D
_geom_hbond_atom_site_label_H
_geom_hbond_atom_site_label_A
_geom_hbond_distance_DH
_geom_hbond_distance_HA
_geom_hbond_distance_DA
_geom_hbond_angle_DHA
_geom_hbond_site_symmetry_A
N1 H1A Br1 0.90 2.63 3.461(12) 153 3_455
N1 H1B Br3 0.90 2.67 3.477(9) 149 5_566
N2 H2A Br3 0.90 2.58 3.425(13) 157 4_556
N2 H2B Br4 0.90 2.68 3.343(9) 131 .
N1' H1C Br2 0.90 2.60 3.489(13) 170 7_556
N1' H1D Br3 0.90 2.71 3.350(9) 129 5_566
N2' H2C Br1 0.90 2.64 3.439(12) 148 .
N2' H2D Br4 0.90 2.65 3.453(10) 149 .
